data_4330107
loop_
_publ_author_name
'William W. Brennessel'
'John E. Ellis'

_publ_contact_author_address
;
Department of Chemistry
University of Minnesota
207 Pleasant Street SE
Minneapolis, MN 55455
;
_publ_contact_author_email ellis@umn.edu
_publ_contact_author_name 'John E. Ellis'
_publ_contact_author_phone 1-612-625-6391
_publ_section_title
;
 Naphthalene and Anthracene Cobaltates(1-): Useful Storable Sources of an
 Atomic Cobalt Anion
;
_journal_name_full 'Inorganic Chemistry'
_journal_page_first 9076
_journal_page_last 9094
_journal_paper_doi 10.1021/ic301240u
_journal_volume 51
_journal_year 2012
_chemical_formula_moiety 'C12 H24 K O6, C18 H20 Co N2'
_chemical_formula_sum 'C30 H44 Co K N2 O6'
_chemical_formula_weight 626.70
_chemical_name_common 05346
_chemical_name_systematic
; 
 ? 
;
_space_group_IT_number 14
_symmetry_cell_setting monoclinic
_symmetry_space_group_name_Hall '-P 2yn'
_symmetry_space_group_name_H-M 'P 1 21/n 1'
_atom_sites_solution_hydrogens geom
_atom_sites_solution_primary direct
_atom_sites_solution_secondary difmap
_audit_creation_method SHELXL-97
_cell_angle_alpha 90.00
_cell_angle_beta 99.094(2)
_cell_angle_gamma 90.00
_cell_formula_units_Z 4
_cell_length_a 9.776(1)
_cell_length_b 19.690(2)
_cell_length_c 16.0969(16)
_cell_measurement_reflns_used 3335
_cell_measurement_temperature 173(2)
_cell_measurement_theta_max 27.24
_cell_measurement_theta_min 2.34
_cell_volume 3059.5(5)
_computing_cell_refinement 'SAINT (Bruker, 2003)'
_computing_data_collection 'SMART (Bruker, 2003)'
_computing_data_reduction 'SAINT (Bruker, 2003)'
_computing_molecular_graphics 'SHELXTL (Sheldrick, 2008)'
_computing_publication_material 'SHELXTL (Sheldrick, 2008)'
_computing_structure_refinement 'SHELXL-97 (Sheldrick, 2008)'
_computing_structure_solution 'SIR97 (Altomare et al., 1999)'
_diffrn_ambient_temperature 173(2)
_diffrn_measured_fraction_theta_full 0.997
_diffrn_measured_fraction_theta_max 0.997
_diffrn_measurement_device_type 'Siemens SMART Platform CCD'
_diffrn_measurement_method 'area detector, \w scans per \f'
_diffrn_radiation_monochromator graphite
_diffrn_radiation_source 'normal-focus sealed tube'
_diffrn_radiation_type MoK\a
_diffrn_radiation_wavelength 0.71073
_diffrn_reflns_av_R_equivalents 0.0475
_diffrn_reflns_av_sigmaI/netI 0.0439
_diffrn_reflns_limit_h_max 12
_diffrn_reflns_limit_h_min -12
_diffrn_reflns_limit_k_max 25
_diffrn_reflns_limit_k_min -25
_diffrn_reflns_limit_l_max 20
_diffrn_reflns_limit_l_min -20
_diffrn_reflns_number 32445
_diffrn_reflns_theta_full 27.51
_diffrn_reflns_theta_max 27.51
_diffrn_reflns_theta_min 1.65
_exptl_absorpt_coefficient_mu 0.741
_exptl_absorpt_correction_T_max 0.9164
_exptl_absorpt_correction_T_min 0.7316
_exptl_absorpt_correction_type multi-scan
_exptl_absorpt_process_details 'SADABS (Sheldrick, 2008)'
_exptl_crystal_colour red-violet
_exptl_crystal_density_diffrn 1.360
_exptl_crystal_description plate
_exptl_crystal_F_000 1328
_exptl_crystal_size_max 0.45
_exptl_crystal_size_mid 0.24
_exptl_crystal_size_min 0.12
_refine_diff_density_max 0.353
_refine_diff_density_min -0.344
_refine_diff_density_rms 0.055
_refine_ls_extinction_method none
_refine_ls_goodness_of_fit_ref 1.034
_refine_ls_hydrogen_treatment mixed
_refine_ls_matrix_type full
_refine_ls_number_parameters 377
_refine_ls_number_reflns 7011
_refine_ls_number_restraints 0
_refine_ls_restrained_S_all 1.034
_refine_ls_R_factor_all 0.0734
_refine_ls_R_factor_gt 0.0473
_refine_ls_shift/su_max 0.001
_refine_ls_shift/su_mean 0.000
_refine_ls_structure_factor_coef Fsqd
_refine_ls_weighting_details 'calc w=1/[\s^2^(Fo^2^)+(0.0244P)^2^+2.4095P] where P=(Fo^2^+2Fc^2^)/3'
_refine_ls_weighting_scheme calc
_refine_ls_wR_factor_gt 0.0805
_refine_ls_wR_factor_ref 0.0873
_reflns_number_gt 5339
_reflns_number_total 7011
_reflns_threshold_expression >2sigma(I)
_cod_data_source_file ic301240u_si_001_14.cif
_cod_data_source_block 15
_cod_original_cell_volume 3059.7(5)
_cod_database_code 4330107

loop_
_symmetry_equiv_pos_as_xyz
'x, y, z'
'-x+1/2, y+1/2, -z+1/2'
'-x, -y, -z'
'x-1/2, -y-1/2, z-1/2'

loop_
_atom_site_label
_atom_site_type_symbol
_atom_site_fract_x
_atom_site_fract_y
_atom_site_fract_z
_atom_site_U_iso_or_equiv
_atom_site_adp_type
_atom_site_occupancy
_atom_site_symmetry_multiplicity
_atom_site_calc_flag
_atom_site_refinement_flags
Co1 Co 0.30450(3) 0.121718(14) 0.274517(19) 0.02501(8) Uani 1 1 d .
N1 N 0.35553(19) 0.04986(9) 0.20491(12) 0.0281(4) Uani 1 1 d .
C1 C 0.4717(2) 0.04618(12) 0.16736(15) 0.0352(6) Uani 1 1 d .
H1 H 0.5404 0.0802 0.1809 0.042 Uiso 1 1 calc R
C2 C 0.4952(3) -0.00292(13) 0.11198(17) 0.0417(6) Uani 1 1 d .
H2 H 0.5777 -0.0027 0.0878 0.050 Uiso 1 1 calc R
C3 C 0.3948(3) -0.05441(12) 0.09090(17) 0.0420(6) Uani 1 1 d .
H3 H 0.4081 -0.0888 0.0516 0.050 Uiso 1 1 calc R
C4 C 0.2792(3) -0.05386(11) 0.12785(15) 0.0347(6) Uani 1 1 d .
H4 H 0.2117 -0.0885 0.1148 0.042 Uiso 1 1 calc R
C5 C 0.2584(2) -0.00214(11) 0.18555(14) 0.0291(5) Uani 1 1 d .
C6 C 0.1396(2) 0.00585(11) 0.22442(14) 0.0294(5) Uani 1 1 d .
C7 C 0.0226(3) -0.03725(13) 0.21444(16) 0.0403(6) Uani 1 1 d .
H7 H 0.0231 -0.0778 0.1825 0.048 Uiso 1 1 calc R
C8 C -0.0905(3) -0.02157(15) 0.24985(18) 0.0506(7) Uani 1 1 d .
H8 H -0.1695 -0.0504 0.2423 0.061 Uiso 1 1 calc R
C9 C -0.0884(3) 0.03846(16) 0.29827(18) 0.0498(7) Uani 1 1 d .
H9 H -0.1660 0.0508 0.3239 0.060 Uiso 1 1 calc R
C10 C 0.0269(3) 0.07829(13) 0.30749(16) 0.0393(6) Uani 1 1 d .
H10 H 0.0266 0.1183 0.3405 0.047 Uiso 1 1 calc R
N2 N 0.14250(19) 0.06510(9) 0.27297(11) 0.0290(4) Uani 1 1 d .
C11 C 0.3454(3) 0.20506(13) 0.21056(17) 0.0409(7) Uani 1 1 d .
H11 H 0.335(3) 0.1944(16) 0.157(2) 0.070(10) Uiso 1 1 d .
C12 C 0.2236(3) 0.21325(12) 0.24466(18) 0.0389(6) Uani 1 1 d .
H12 H 0.142(3) 0.2065(14) 0.2096(17) 0.054(8) Uiso 1 1 d .
C13 C 0.2128(3) 0.25629(15) 0.3191(2) 0.0613(9) Uani 1 1 d .
H13A H 0.1148 0.2575 0.3279 0.074 Uiso 1 1 calc R
H13B H 0.2406 0.3033 0.3075 0.074 Uiso 1 1 calc R
C14 C 0.3002(3) 0.23189(17) 0.3978(2) 0.0599(9) Uani 1 1 d .
H14A H 0.2447 0.2329 0.4441 0.072 Uiso 1 1 calc R
H14B H 0.3793 0.2633 0.4127 0.072 Uiso 1 1 calc R
C15 C 0.3553(3) 0.16038(14) 0.38986(15) 0.0383(6) Uani 1 1 d .
H15 H 0.336(3) 0.1310(14) 0.4295(18) 0.057(9) Uiso 1 1 d .
C16 C 0.4747(2) 0.14692(13) 0.35336(16) 0.0349(6) Uani 1 1 d .
H16 H 0.527(3) 0.1072(14) 0.3732(17) 0.053(8) Uiso 1 1 d .
C17 C 0.5591(3) 0.20087(15) 0.31975(18) 0.0514(8) Uani 1 1 d .
H17A H 0.5945 0.2326 0.3659 0.062 Uiso 1 1 calc R
H17B H 0.6399 0.1794 0.3002 0.062 Uiso 1 1 calc R
C18 C 0.4796(3) 0.24009(15) 0.2490(2) 0.0615(9) Uani 1 1 d .
H18A H 0.5382 0.2466 0.2048 0.074 Uiso 1 1 calc R
H18B H 0.4576 0.2855 0.2696 0.074 Uiso 1 1 calc R
K1 K 0.10292(5) 0.28075(2) 0.04286(3) 0.03281(13) Uani 1 1 d .
O1 O 0.30814(17) 0.20809(9) -0.02109(10) 0.0385(4) Uani 1 1 d .
C19 C 0.4080(3) 0.24561(15) -0.05654(18) 0.0484(7) Uani 1 1 d .
H19A H 0.3675 0.2623 -0.1131 0.058 Uiso 1 1 calc R
H19B H 0.4884 0.2164 -0.0623 0.058 Uiso 1 1 calc R
C20 C 0.4532(3) 0.30393(15) 0.00010(18) 0.0494(7) Uani 1 1 d .
H20A H 0.4863 0.2873 0.0578 0.059 Uiso 1 1 calc R
H20B H 0.5302 0.3283 -0.0200 0.059 Uiso 1 1 calc R
O2 O 0.33979(18) 0.34842(9) 0.00067(11) 0.0432(4) Uani 1 1 d .
C21 C 0.3763(3) 0.40715(16) 0.0513(2) 0.0610(9) Uani 1 1 d .
H21A H 0.4443 0.4349 0.0267 0.073 Uiso 1 1 calc R
H21B H 0.4189 0.3934 0.1087 0.073 Uiso 1 1 calc R
C22 C 0.2492(4) 0.44721(14) 0.0548(2) 0.0597(9) Uani 1 1 d .
H22A H 0.2735 0.4912 0.0830 0.072 Uiso 1 1 calc R
H22B H 0.2007 0.4564 -0.0029 0.072 Uiso 1 1 calc R
O3 O 0.1618(2) 0.40945(9) 0.10041(12) 0.0494(5) Uani 1 1 d .
C23 C 0.0425(4) 0.44582(14) 0.11312(19) 0.0593(9) Uani 1 1 d .
H23A H -0.0183 0.4530 0.0585 0.071 Uiso 1 1 calc R
H23B H 0.0695 0.4908 0.1379 0.071 Uiso 1 1 calc R
C24 C -0.0331(3) 0.40709(16) 0.17041(19) 0.0621(9) Uani 1 1 d .
H24A H 0.0302 0.3964 0.2231 0.074 Uiso 1 1 calc R
H24B H -0.1105 0.4348 0.1848 0.074 Uiso 1 1 calc R
O4 O -0.08585(19) 0.34544(10) 0.13040(11) 0.0471(5) Uani 1 1 d .
C25 C -0.1497(3) 0.30338(17) 0.18434(18) 0.0564(8) Uani 1 1 d .
H25A H -0.2280 0.3278 0.2029 0.068 Uiso 1 1 calc R
H25B H -0.0821 0.2917 0.2348 0.068 Uiso 1 1 calc R
C26 C -0.2012(3) 0.23987(17) 0.13869(18) 0.0555(8) Uani 1 1 d .
H26A H -0.2474 0.2107 0.1760 0.067 Uiso 1 1 calc R
H26B H -0.2699 0.2515 0.0887 0.067 Uiso 1 1 calc R
O5 O -0.08911(16) 0.20448(9) 0.11337(10) 0.0391(4) Uani 1 1 d .
C27 C -0.1270(3) 0.14029(14) 0.07602(17) 0.0486(7) Uani 1 1 d .
H27A H -0.1906 0.1468 0.0223 0.058 Uiso 1 1 calc R
H27B H -0.1755 0.1130 0.1140 0.058 Uiso 1 1 calc R
C28 C -0.0004(3) 0.10425(13) 0.06033(17) 0.0469(7) Uani 1 1 d .
H28A H 0.0657 0.1007 0.1135 0.056 Uiso 1 1 calc R
H28B H -0.0249 0.0577 0.0401 0.056 Uiso 1 1 calc R
O6 O 0.06298(17) 0.13958(8) -0.00066(10) 0.0367(4) Uani 1 1 d .
C29 C 0.1861(3) 0.10565(13) -0.01521(18) 0.0461(7) Uani 1 1 d .
H29A H 0.1618 0.0618 -0.0440 0.055 Uiso 1 1 calc R
H29B H 0.2459 0.0962 0.0391 0.055 Uiso 1 1 calc R
C30 C 0.2616(3) 0.14930(13) -0.06824(17) 0.0450(7) Uani 1 1 d .
H30A H 0.3415 0.1243 -0.0840 0.054 Uiso 1 1 calc R
H30B H 0.1993 0.1624 -0.1204 0.054 Uiso 1 1 calc R

loop_
_atom_site_aniso_label
_atom_site_aniso_U_11
_atom_site_aniso_U_22
_atom_site_aniso_U_33
_atom_site_aniso_U_23
_atom_site_aniso_U_13
_atom_site_aniso_U_12
Co1 0.02812(15) 0.02187(15) 0.02383(15) -0.00231(13) 0.00042(11) -0.00226(13)
N1 0.0302(10) 0.0217(9) 0.0305(11) -0.0004(8) -0.0006(8) 0.0017(8)
C1 0.0327(13) 0.0309(13) 0.0405(15) -0.0038(11) 0.0009(11) 0.0011(10)
C2 0.0358(14) 0.0391(14) 0.0496(16) -0.0090(12) 0.0054(12) 0.0098(11)
C3 0.0485(16) 0.0303(13) 0.0437(16) -0.0124(12) -0.0029(13) 0.0125(12)
C4 0.0419(14) 0.0222(12) 0.0358(14) -0.0052(10) -0.0065(11) 0.0027(10)
C5 0.0366(13) 0.0202(11) 0.0276(12) 0.0030(9) -0.0043(10) 0.0003(9)
C6 0.0377(13) 0.0238(11) 0.0240(12) 0.0058(9) -0.0036(10) -0.0044(10)
C7 0.0491(16) 0.0318(13) 0.0371(15) 0.0048(11) -0.0018(12) -0.0154(12)
C8 0.0483(17) 0.0519(18) 0.0519(18) 0.0067(14) 0.0085(14) -0.0224(14)
C9 0.0426(16) 0.065(2) 0.0450(17) 0.0008(14) 0.0164(13) -0.0121(14)
C10 0.0435(15) 0.0428(15) 0.0331(14) -0.0021(11) 0.0104(12) -0.0056(12)
N2 0.0338(11) 0.0296(10) 0.0230(10) 0.0015(8) 0.0028(8) -0.0041(8)
C11 0.069(2) 0.0273(13) 0.0267(14) 0.0023(11) 0.0089(13) 0.0032(12)
C12 0.0311(14) 0.0269(12) 0.0527(17) 0.0001(11) -0.0117(12) 0.0001(10)
C13 0.072(2) 0.0418(17) 0.078(2) -0.0072(16) 0.0357(19) 0.0101(15)
C14 0.0409(16) 0.080(2) 0.058(2) -0.0421(18) 0.0076(14) -0.0015(15)
C15 0.0459(15) 0.0462(16) 0.0221(13) -0.0035(11) 0.0032(11) -0.0164(12)
C16 0.0311(13) 0.0320(13) 0.0380(14) -0.0036(11) -0.0060(11) -0.0010(10)
C17 0.0485(16) 0.0633(19) 0.0439(16) -0.0169(14) 0.0123(13) -0.0280(14)
C18 0.0454(17) 0.0395(16) 0.107(3) 0.0207(17) 0.0347(18) -0.0006(13)
K1 0.0348(3) 0.0272(3) 0.0386(3) -0.0050(2) 0.0126(2) -0.0015(2)
O1 0.0359(9) 0.0443(10) 0.0363(10) -0.0025(8) 0.0087(8) 0.0047(8)
C19 0.0312(14) 0.070(2) 0.0465(17) 0.0093(15) 0.0139(12) 0.0103(13)
C20 0.0274(13) 0.072(2) 0.0482(17) 0.0165(15) 0.0056(12) -0.0053(13)
O2 0.0397(10) 0.0428(10) 0.0440(11) 0.0013(8) -0.0029(8) -0.0105(8)
C21 0.066(2) 0.0573(19) 0.0559(19) -0.0033(16) -0.0021(16) -0.0328(17)
C22 0.090(2) 0.0306(15) 0.0549(19) -0.0061(14) 0.0020(18) -0.0197(16)
O3 0.0693(13) 0.0300(9) 0.0460(11) -0.0064(9) 0.0002(10) 0.0036(9)
C23 0.091(2) 0.0346(15) 0.0486(18) -0.0116(14) -0.0008(17) 0.0184(16)
C24 0.077(2) 0.061(2) 0.0471(18) -0.0239(16) 0.0078(16) 0.0236(17)
O4 0.0510(11) 0.0586(12) 0.0323(10) -0.0087(9) 0.0086(9) 0.0135(9)
C25 0.0468(17) 0.088(2) 0.0381(16) -0.0063(16) 0.0170(14) 0.0170(16)
C26 0.0342(15) 0.094(2) 0.0406(16) 0.0040(16) 0.0130(13) -0.0003(15)
O5 0.0299(9) 0.0520(11) 0.0353(10) 0.0014(8) 0.0053(7) -0.0052(8)
C27 0.0541(17) 0.0529(17) 0.0371(15) 0.0084(13) 0.0020(13) -0.0269(14)
C28 0.0679(19) 0.0297(14) 0.0392(15) 0.0069(11) -0.0036(14) -0.0111(13)
O6 0.0445(10) 0.0271(9) 0.0359(10) 0.0045(7) -0.0019(8) 0.0022(7)
C29 0.0526(17) 0.0316(14) 0.0487(17) -0.0051(12) -0.0085(13) 0.0152(12)
C30 0.0471(16) 0.0417(15) 0.0446(16) -0.0106(13) 0.0023(13) 0.0201(12)

loop_
_atom_type_symbol
_atom_type_description
_atom_type_scat_dispersion_real
_atom_type_scat_dispersion_imag
_atom_type_scat_source
C C 0.0033 0.0016 'International Tables Vol C Tables 4.2.6.8 and 6.1.1.4'
H H 0.0000 0.0000 'International Tables Vol C Tables 4.2.6.8 and 6.1.1.4'
N N 0.0061 0.0033 'International Tables Vol C Tables 4.2.6.8 and 6.1.1.4'
O O 0.0106 0.0060 'International Tables Vol C Tables 4.2.6.8 and 6.1.1.4'
K K 0.2009 0.2494 'International Tables Vol C Tables 4.2.6.8 and 6.1.1.4'
Co Co 0.3494 0.9721 'International Tables Vol C Tables 4.2.6.8 and 6.1.1.4'

loop_
_geom_angle_atom_site_label_1
_geom_angle_atom_site_label_2
_geom_angle_atom_site_label_3
_geom_angle
_geom_angle_site_symmetry_1
_geom_angle_site_symmetry_3
N1 Co1 N2 81.68(8) . .
N1 Co1 C16 106.74(9) . .
N2 Co1 C16 138.82(9) . .
N1 Co1 C15 140.82(10) . .
N2 Co1 C15 108.34(9) . .
C16 Co1 C15 41.53(10) . .
N1 Co1 C12 130.90(10) . .
N2 Co1 C12 103.00(9) . .
C16 Co1 C12 100.83(10) . .
C15 Co1 C12 84.86(11) . .
N1 Co1 C11 102.22(10) . .
N2 Co1 C11 133.84(10) . .
C16 Co1 C11 84.79(11) . .
C15 Co1 C11 97.16(11) . .
C12 Co1 C11 40.81(11) . .
C1 N1 C5 116.38(19) . .
C1 N1 Co1 127.35(15) . .
C5 N1 Co1 116.10(15) . .
C2 C1 N1 124.4(2) . .
C2 C1 H1 117.8 . .
N1 C1 H1 117.8 . .
C1 C2 C3 119.0(2) . .
C1 C2 H2 120.5 . .
C3 C2 H2 120.5 . .
C4 C3 C2 118.9(2) . .
C4 C3 H3 120.6 . .
C2 C3 H3 120.6 . .
C3 C4 C5 120.6(2) . .
C3 C4 H4 119.7 . .
C5 C4 H4 119.7 . .
N1 C5 C6 113.39(19) . .
N1 C5 C4 120.7(2) . .
C6 C5 C4 125.8(2) . .
N2 C6 C5 113.19(19) . .
N2 C6 C7 120.5(2) . .
C5 C6 C7 126.2(2) . .
C8 C7 C6 120.9(2) . .
C8 C7 H7 119.5 . .
C6 C7 H7 119.5 . .
C7 C8 C9 118.7(2) . .
C7 C8 H8 120.7 . .
C9 C8 H8 120.7 . .
C10 C9 C8 118.7(3) . .
C10 C9 H9 120.6 . .
C8 C9 H9 120.6 . .
N2 C10 C9 124.9(3) . .
N2 C10 H10 117.6 . .
C9 C10 H10 117.6 . .
C10 N2 C6 116.2(2) . .
C10 N2 Co1 128.02(16) . .
C6 N2 Co1 115.57(15) . .
C12 C11 C18 121.4(3) . .
C12 C11 Co1 69.04(15) . .
C18 C11 Co1 112.94(19) . .
C12 C11 H11 116(2) . .
C18 C11 H11 118(2) . .
Co1 C11 H11 108(2) . .
C11 C12 C13 123.8(2) . .
C11 C12 Co1 70.15(14) . .
C13 C12 Co1 113.40(19) . .
C11 C12 K1 82.18(16) . .
C13 C12 K1 118.08(17) . .
Co1 C12 K1 128.51(11) . .
C11 C12 H12 117.1(18) . .
C13 C12 H12 114.7(18) . .
Co1 C12 H12 107.0(18) . .
K1 C12 H12 49.6(17) . .
C12 C13 C14 113.4(2) . .
C12 C13 H13A 108.9 . .
C14 C13 H13A 108.9 . .
C12 C13 H13B 108.9 . .
C14 C13 H13B 108.9 . .
H13A C13 H13B 107.7 . .
C13 C14 C15 113.0(2) . .
C13 C14 K1 155.0(2) . 4_666
C15 C14 K1 73.42(14) . 4_666
C13 C14 H14A 109.0 . .
C15 C14 H14A 109.0 . .
K1 C14 H14A 90.3 4_666 .
C13 C14 H14B 109.0 . .
C15 C14 H14B 109.0 . .
K1 C14 H14B 48.1 4_666 .
H14A C14 H14B 107.8 . .
C16 C15 C14 122.4(2) . .
C16 C15 Co1 69.01(14) . .
C14 C15 Co1 113.08(19) . .
C16 C15 K1 79.82(14) . 4_666
C14 C15 K1 81.00(14) . 4_666
Co1 C15 K1 148.69(12) . 4_666
C16 C15 H15 117.1(18) . .
C14 C15 H15 114.6(18) . .
Co1 C15 H15 111.3(18) . .
K1 C15 H15 85.0(18) 4_666 .
C15 C16 C17 123.8(2) . .
C15 C16 Co1 69.47(13) . .
C17 C16 Co1 113.54(18) . .
C15 C16 K1 76.20(14) . 4_666
C17 C16 K1 83.20(14) . 4_666
Co1 C16 K1 145.55(11) . 4_666
C15 C16 H16 116.4(16) . .
C17 C16 H16 113.9(16) . .
Co1 C16 H16 110.8(16) . .
K1 C16 H16 86.7(16) 4_666 .
C18 C17 C16 113.2(2) . .
C18 C17 H17A 108.9 . .
C16 C17 H17A 108.9 . .
C18 C17 H17B 108.9 . .
C16 C17 H17B 108.9 . .
H17A C17 H17B 107.8 . .
C17 C18 C11 112.8(2) . .
C17 C18 H18A 109.0 . .
C11 C18 H18A 109.0 . .
C17 C18 H18B 109.0 . .
C11 C18 H18B 109.0 . .
H18A C18 H18B 107.8 . .
O3 K1 O5 118.86(6) . .
O3 K1 O1 118.43(6) . .
O5 K1 O1 116.40(5) . .
O3 K1 O4 61.76(6) . .
O5 K1 O4 59.95(6) . .
O1 K1 O4 171.41(6) . .
O3 K1 O2 60.66(6) . .
O5 K1 O2 167.73(5) . .
O1 K1 O2 59.48(5) . .
O4 K1 O2 122.22(6) . .
O3 K1 O6 173.22(5) . .
O5 K1 O6 60.24(5) . .
O1 K1 O6 59.52(5) . .
O4 K1 O6 119.15(6) . .
O2 K1 O6 118.58(5) . .
O3 K1 C15 90.99(6) . 4_565
O5 K1 C15 91.75(6) . 4_565
O1 K1 C15 112.44(6) . 4_565
O4 K1 C15 75.94(6) . 4_565
O2 K1 C15 100.49(6) . 4_565
O6 K1 C15 95.74(6) . 4_565
O3 K1 C16 86.79(6) . 4_565
O5 K1 C16 114.38(6) . 4_565
O1 K1 C16 93.90(6) . 4_565
O4 K1 C16 94.68(6) . 4_565
O2 K1 C16 77.85(6) . 4_565
O6 K1 C16 99.71(6) . 4_565
C15 K1 C16 23.99(6) 4_565 4_565
O3 K1 C14 113.96(7) . 4_565
O5 K1 C14 71.20(6) . 4_565
O1 K1 C14 107.51(7) . 4_565
O4 K1 C14 79.15(7) . 4_565
O2 K1 C14 120.78(6) . 4_565
O6 K1 C14 72.48(6) . 4_565
C15 K1 C14 25.58(7) 4_565 4_565
C16 K1 C14 43.75(6) 4_565 4_565
O3 K1 C23 21.70(7) . .
O5 K1 C23 102.05(7) . .
O1 K1 C23 139.34(7) . .
O4 K1 C23 42.35(7) . .
O2 K1 C23 80.14(7) . .
O6 K1 C23 161.13(7) . .
C15 K1 C23 77.28(7) 4_565 .
C16 K1 C23 81.12(7) 4_565 .
C14 K1 C23 96.52(8) 4_565 .
O3 K1 C12 90.88(6) . .
O5 K1 C12 64.60(5) . .
O1 K1 C12 89.50(6) . .
O4 K1 C12 81.92(6) . .
O2 K1 C12 103.26(6) . .
O6 K1 C12 82.72(5) . .
C15 K1 C12 153.70(7) 4_565 .
C16 K1 C12 176.50(6) 4_565 .
C14 K1 C12 135.66(6) 4_565 .
C23 K1 C12 95.77(7) . .
O3 K1 H12 99.0(5) . .
O5 K1 H12 51.5(5) . .
O1 K1 H12 94.7(5) . .
O4 K1 H12 77.0(5) . .
O2 K1 H12 116.3(5) . .
O6 K1 H12 75.1(5) . .
C15 K1 H12 142.1(5) 4_565 .
C16 K1 H12 165.8(5) 4_565 .
C14 K1 H12 122.4(5) 4_565 .
C23 K1 H12 99.5(5) . .
C12 K1 H12 13.2(5) . .
C19 O1 C30 113.2(2) . .
C19 O1 K1 117.62(15) . .
C30 O1 K1 115.27(14) . .
O1 C19 C20 108.2(2) . .
O1 C19 H19A 110.1 . .
C20 C19 H19A 110.1 . .
O1 C19 H19B 110.1 . .
C20 C19 H19B 110.1 . .
H19A C19 H19B 108.4 . .
O2 C20 C19 109.0(2) . .
O2 C20 H20A 109.9 . .
C19 C20 H20A 109.9 . .
O2 C20 H20B 109.9 . .
C19 C20 H20B 109.9 . .
H20A C20 H20B 108.3 . .
C20 O2 C21 112.3(2) . .
C20 O2 K1 112.33(14) . .
C21 O2 K1 112.51(16) . .
O2 C21 C22 108.5(2) . .
O2 C21 H21A 110.0 . .
C22 C21 H21A 110.0 . .
O2 C21 H21B 110.0 . .
C22 C21 H21B 110.0 . .
H21A C21 H21B 108.4 . .
O3 C22 C21 108.5(2) . .
O3 C22 H22A 110.0 . .
C21 C22 H22A 110.0 . .
O3 C22 H22B 110.0 . .
C21 C22 H22B 110.0 . .
H22A C22 H22B 108.4 . .
C23 O3 C22 112.8(2) . .
C23 O3 K1 112.69(16) . .
C22 O3 K1 114.99(15) . .
O3 C23 C24 109.5(2) . .
O3 C23 K1 45.61(12) . .
C24 C23 K1 81.38(16) . .
O3 C23 H23A 109.8 . .
C24 C23 H23A 109.8 . .
K1 C23 H23A 87.4 . .
O3 C23 H23B 109.8 . .
C24 C23 H23B 109.8 . .
K1 C23 H23B 155.1 . .
H23A C23 H23B 108.2 . .
O4 C24 C23 109.7(2) . .
O4 C24 H24A 109.7 . .
C23 C24 H24A 109.7 . .
O4 C24 H24B 109.7 . .
C23 C24 H24B 109.7 . .
H24A C24 H24B 108.2 . .
C25 O4 C24 112.5(2) . .
C25 O4 K1 115.63(16) . .
C24 O4 K1 113.13(16) . .
O4 C25 C26 109.6(2) . .
O4 C25 H25A 109.8 . .
C26 C25 H25A 109.8 . .
O4 C25 H25B 109.8 . .
C26 C25 H25B 109.8 . .
H25A C25 H25B 108.2 . .
O5 C26 C25 109.7(2) . .
O5 C26 H26A 109.7 . .
C25 C26 H26A 109.7 . .
O5 C26 H26B 109.7 . .
C25 C26 H26B 109.7 . .
H26A C26 H26B 108.2 . .
C26 O5 C27 113.4(2) . .
C26 O5 K1 117.13(16) . .
C27 O5 K1 117.03(14) . .
O5 C27 C28 109.2(2) . .
O5 C27 H27A 109.8 . .
C28 C27 H27A 109.8 . .
O5 C27 H27B 109.8 . .
C28 C27 H27B 109.8 . .
H27A C27 H27B 108.3 . .
O6 C28 C27 110.5(2) . .
O6 C28 H28A 109.6 . .
C27 C28 H28A 109.6 . .
O6 C28 H28B 109.6 . .
C27 C28 H28B 109.6 . .
H28A C28 H28B 108.1 . .
C28 O6 C29 110.79(19) . .
C28 O6 K1 111.19(14) . .
C29 O6 K1 113.98(14) . .
O6 C29 C30 109.4(2) . .
O6 C29 H29A 109.8 . .
C30 C29 H29A 109.8 . .
O6 C29 H29B 109.8 . .
C30 C29 H29B 109.8 . .
H29A C29 H29B 108.3 . .
O1 C30 C29 108.1(2) . .
O1 C30 H30A 110.1 . .
C29 C30 H30A 110.1 . .
O1 C30 H30B 110.1 . .
C29 C30 H30B 110.1 . .
H30A C30 H30B 108.4 . .

loop_
_geom_bond_atom_site_label_1
_geom_bond_atom_site_label_2
_geom_bond_distance
_geom_bond_site_symmetry_2
Co1 N1 1.9191(18) .
Co1 N2 1.9337(18) .
Co1 C16 1.989(2) .
Co1 C15 1.995(2) .
Co1 C12 1.996(2) .
Co1 C11 2.011(3) .
N1 C1 1.370(3) .
N1 C5 1.398(3) .
C1 C2 1.359(3) .
C1 H1 0.9500 .
C2 C3 1.414(4) .
C2 H2 0.9500 .
C3 C4 1.358(4) .
C3 H3 0.9500 .
C4 C5 1.415(3) .
C4 H4 0.9500 .
C5 C6 1.412(3) .
C6 N2 1.402(3) .
C6 C7 1.413(3) .
C7 C8 1.357(4) .
C7 H7 0.9500 .
C8 C9 1.414(4) .
C8 H8 0.9500 .
C9 C10 1.362(4) .
C9 H9 0.9500 .
C10 N2 1.361(3) .
C10 H10 0.9500 .
C11 C12 1.397(4) .
C11 C18 1.524(4) .
C11 H11 0.88(3) .
C12 C13 1.485(4) .
C12 K1 3.535(3) .
C12 H12 0.91(3) .
C13 C14 1.491(4) .
C13 H13A 0.9900 .
C13 H13B 0.9900 .
C14 C15 1.520(4) .
C14 K1 3.477(3) 4_666
C14 H14A 0.9900 .
C14 H14B 0.9900 .
C15 C16 1.413(4) .
C15 K1 3.374(2) 4_666
C15 H15 0.91(3) .
C16 C17 1.498(4) .
C16 K1 3.420(2) 4_666
C16 H16 0.96(3) .
C17 C18 1.489(4) .
C17 H17A 0.9900 .
C17 H17B 0.9900 .
C18 H18A 0.9900 .
C18 H18B 0.9900 .
K1 O3 2.7281(18) .
K1 O5 2.7823(17) .
K1 O1 2.7902(17) .
K1 O4 2.7993(18) .
K1 O2 2.8454(18) .
K1 O6 2.8780(16) .
K1 C15 3.374(2) 4_565
K1 C16 3.420(2) 4_565
K1 C14 3.477(3) 4_565
K1 C23 3.522(3) .
K1 H12 3.03(3) .
O1 C19 1.415(3) .
O1 C30 1.419(3) .
C19 C20 1.489(4) .
C19 H19A 0.9900 .
C19 H19B 0.9900 .
C20 O2 1.414(3) .
C20 H20A 0.9900 .
C20 H20B 0.9900 .
O2 C21 1.427(3) .
C21 C22 1.481(4) .
C21 H21A 0.9900 .
C21 H21B 0.9900 .
C22 O3 1.421(3) .
C22 H22A 0.9900 .
C22 H22B 0.9900 .
O3 C23 1.411(3) .
C23 C24 1.481(4) .
C23 H23A 0.9900 .
C23 H23B 0.9900 .
C24 O4 1.432(3) .
C24 H24A 0.9900 .
C24 H24B 0.9900 .
O4 C25 1.414(3) .
C25 C26 1.497(4) .
C25 H25A 0.9900 .
C25 H25B 0.9900 .
C26 O5 1.412(3) .
C26 H26A 0.9900 .
C26 H26B 0.9900 .
O5 C27 1.423(3) .
C27 C28 1.482(4) .
C27 H27A 0.9900 .
C27 H27B 0.9900 .
C28 O6 1.423(3) .
C28 H28A 0.9900 .
C28 H28B 0.9900 .
O6 C29 1.428(3) .
C29 C30 1.487(4) .
C29 H29A 0.9900 .
C29 H29B 0.9900 .
C30 H30A 0.9900 .
C30 H30B 0.9900 .

loop_
_geom_torsion_atom_site_label_1
_geom_torsion_atom_site_label_2
_geom_torsion_atom_site_label_3
_geom_torsion_atom_site_label_4
_geom_torsion
_geom_torsion_site_symmetry_1
_geom_torsion_site_symmetry_4
N2 Co1 N1 C1 177.4(2) . .
C16 Co1 N1 C1 -44.0(2) . .
C15 Co1 N1 C1 -73.7(2) . .
C12 Co1 N1 C1 77.4(2) . .
C11 Co1 N1 C1 44.2(2) . .
N2 Co1 N1 C5 2.40(15) . .
C16 Co1 N1 C5 141.02(16) . .
C15 Co1 N1 C5 111.30(19) . .
C12 Co1 N1 C5 -97.64(18) . .
C11 Co1 N1 C5 -130.81(17) . .
C5 N1 C1 C2 1.9(3) . .
Co1 N1 C1 C2 -173.13(19) . .
N1 C1 C2 C3 -0.3(4) . .
C1 C2 C3 C4 -1.2(4) . .
C2 C3 C4 C5 0.9(4) . .
C1 N1 C5 C6 -178.27(19) . .
Co1 N1 C5 C6 -2.7(2) . .
C1 N1 C5 C4 -2.1(3) . .
Co1 N1 C5 C4 173.49(16) . .
C3 C4 C5 N1 0.8(3) . .
C3 C4 C5 C6 176.4(2) . .
N1 C5 C6 N2 1.3(3) . .
C4 C5 C6 N2 -174.7(2) . .
N1 C5 C6 C7 177.8(2) . .
C4 C5 C6 C7 1.9(4) . .
N2 C6 C7 C8 1.5(4) . .
C5 C6 C7 C8 -174.8(2) . .
C6 C7 C8 C9 -1.0(4) . .
C7 C8 C9 C10 0.0(4) . .
C8 C9 C10 N2 0.4(4) . .
C9 C10 N2 C6 0.2(4) . .
C9 C10 N2 Co1 174.4(2) . .
C5 C6 N2 C10 175.6(2) . .
C7 C6 N2 C10 -1.1(3) . .
C5 C6 N2 Co1 0.7(2) . .
C7 C6 N2 Co1 -176.09(17) . .
N1 Co1 N2 C10 -175.9(2) . .
C16 Co1 N2 C10 78.1(2) . .
C15 Co1 N2 C10 43.1(2) . .
C12 Co1 N2 C10 -45.8(2) . .
C11 Co1 N2 C10 -77.0(2) . .
N1 Co1 N2 C6 -1.66(15) . .
C16 Co1 N2 C6 -107.62(18) . .
C15 Co1 N2 C6 -142.63(16) . .
C12 Co1 N2 C6 128.54(16) . .
C11 Co1 N2 C6 97.33(19) . .
N1 Co1 C11 C12 140.74(15) . .
N2 Co1 C11 C12 50.6(2) . .
C16 Co1 C11 C12 -113.24(17) . .
C15 Co1 C11 C12 -73.51(17) . .
N1 Co1 C11 C18 -102.9(2) . .
N2 Co1 C11 C18 166.92(17) . .
C16 Co1 C11 C18 3.1(2) . .
C15 Co1 C11 C18 42.8(2) . .
C12 Co1 C11 C18 116.3(3) . .
C18 C11 C12 C13 0.7(4) . .
Co1 C11 C12 C13 105.4(3) . .
C18 C11 C12 Co1 -104.8(2) . .
C18 C11 C12 K1 119.3(2) . .
Co1 C11 C12 K1 -135.87(8) . .
N1 Co1 C12 C11 -54.9(2) . .
N2 Co1 C12 C11 -145.13(16) . .
C16 Co1 C12 C11 68.70(17) . .
C15 Co1 C12 C11 107.21(17) . .
N1 Co1 C12 C13 -174.19(18) . .
N2 Co1 C12 C13 95.6(2) . .
C16 Co1 C12 C13 -50.6(2) . .
C15 Co1 C12 C13 -12.1(2) . .
C11 Co1 C12 C13 -119.3(3) . .
N1 Co1 C12 K1 6.90(19) . .
N2 Co1 C12 K1 -83.30(13) . .
C16 Co1 C12 K1 130.53(13) . .
C15 Co1 C12 K1 169.03(14) . .
C11 Co1 C12 K1 61.82(17) . .
C11 C12 C13 C14 -64.0(4) . .
Co1 C12 C13 C14 17.1(3) . .
K1 C12 C13 C14 -163.9(2) . .
C12 C13 C14 C15 -13.2(4) . .
C12 C13 C14 K1 87.0(5) . 4_666
C13 C14 C15 C16 82.5(3) . .
K1 C14 C15 C16 -71.8(2) 4_666 .
C13 C14 C15 Co1 3.5(3) . .
K1 C14 C15 Co1 -150.79(16) 4_666 .
C13 C14 C15 K1 154.3(3) . 4_666
N1 Co1 C15 C16 45.7(2) . .
N2 Co1 C15 C16 145.26(15) . .
C12 Co1 C15 C16 -112.73(17) . .
C11 Co1 C15 C16 -73.74(17) . .
N1 Co1 C15 C14 163.14(17) . .
N2 Co1 C15 C14 -97.3(2) . .
C16 Co1 C15 C14 117.4(3) . .
C12 Co1 C15 C14 4.7(2) . .
C11 Co1 C15 C14 43.7(2) . .
N1 Co1 C15 K1 51.2(3) . 4_666
N2 Co1 C15 K1 150.7(2) . 4_666
C16 Co1 C15 K1 5.48(18) . 4_666
C12 Co1 C15 K1 -107.2(2) . 4_666
C11 Co1 C15 K1 -68.3(2) . 4_666
C14 C15 C16 C17 0.5(4) . .
Co1 C15 C16 C17 105.2(2) . .
K1 C15 C16 C17 -71.9(2) 4_666 .
C14 C15 C16 Co1 -104.7(2) . .
K1 C15 C16 Co1 -177.11(9) 4_666 .
C14 C15 C16 K1 72.4(2) . 4_666
Co1 C15 C16 K1 177.11(9) . 4_666
N1 Co1 C16 C15 -151.81(15) . .
N2 Co1 C16 C15 -55.2(2) . .
C12 Co1 C16 C15 69.28(17) . .
C11 Co1 C16 C15 106.97(17) . .
N1 Co1 C16 C17 89.2(2) . .
N2 Co1 C16 C17 -174.21(17) . .
C15 Co1 C16 C17 -119.0(3) . .
C12 Co1 C16 C17 -49.7(2) . .
C11 Co1 C16 C17 -12.0(2) . .
N1 Co1 C16 K1 -156.78(18) . 4_666
N2 Co1 C16 K1 -60.2(3) . 4_666
C15 Co1 C16 K1 -4.97(16) . 4_666
C12 Co1 C16 K1 64.3(2) . 4_666
C11 Co1 C16 K1 102.0(2) . 4_666
C15 C16 C17 C18 -61.6(3) . .
Co1 C16 C17 C18 18.7(3) . .
K1 C16 C17 C18 -130.0(2) 4_666 .
C16 C17 C18 C11 -15.9(4) . .
C12 C11 C18 C17 85.0(3) . .
Co1 C11 C18 C17 6.3(3) . .
C11 C12 K1 O3 -95.53(15) . .
C13 C12 K1 O3 28.8(2) . .
Co1 C12 K1 O3 -152.35(14) . .
C11 C12 K1 O5 142.66(16) . .
C13 C12 K1 O5 -93.0(2) . .
Co1 C12 K1 O5 85.84(13) . .
C11 C12 K1 O1 22.89(15) . .
C13 C12 K1 O1 147.2(2) . .
Co1 C12 K1 O1 -33.93(14) . .
C11 C12 K1 O4 -156.84(16) . .
C13 C12 K1 O4 -32.5(2) . .
Co1 C12 K1 O4 146.34(14) . .
C11 C12 K1 O2 -35.52(16) . .
C13 C12 K1 O2 88.8(2) . .
Co1 C12 K1 O2 -92.34(13) . .
C11 C12 K1 O6 82.22(15) . .
C13 C12 K1 O6 -153.5(2) . .
Co1 C12 K1 O6 25.40(13) . .
C11 C12 K1 C15 170.45(16) . 4_565
C13 C12 K1 C15 -65.2(3) . 4_565
Co1 C12 K1 C15 113.63(17) . 4_565
C11 C12 K1 C16 -143.6(10) . 4_565
C13 C12 K1 C16 -19.3(11) . 4_565
Co1 C12 K1 C16 159.5(9) . 4_565
C11 C12 K1 C14 137.82(16) . 4_565
C13 C12 K1 C14 -97.9(2) . 4_565
Co1 C12 K1 C14 81.00(17) . 4_565
C11 C12 K1 C23 -116.72(16) . .
C13 C12 K1 C23 7.6(2) . .
Co1 C12 K1 C23 -173.53(14) . .
O3 K1 O1 C19 -27.53(18) . .
O5 K1 O1 C19 -179.36(16) . .
O4 K1 O1 C19 -116.5(4) . .
O2 K1 O1 C19 -12.52(16) . .
O6 K1 O1 C19 159.89(18) . .
C15 K1 O1 C19 76.64(17) 4_565 .
C16 K1 O1 C19 60.92(17) 4_565 .
C14 K1 O1 C19 103.39(17) 4_565 .
C23 K1 O1 C19 -20.0(2) . .
C12 K1 O1 C19 -118.26(17) . .
O3 K1 O1 C30 -165.15(15) . .
O5 K1 O1 C30 43.03(17) . .
O4 K1 O1 C30 105.9(4) . .
O2 K1 O1 C30 -150.13(17) . .
O6 K1 O1 C30 22.28(15) . .
C15 K1 O1 C30 -60.97(17) 4_565 .
C16 K1 O1 C30 -76.69(16) 4_565 .
C14 K1 O1 C30 -34.23(17) 4_565 .
C23 K1 O1 C30 -157.60(16) . .
C12 K1 O1 C30 104.13(16) . .
C30 O1 C19 C20 -177.5(2) . .
K1 O1 C19 C20 44.0(2) . .
O1 C19 C20 O2 -65.5(3) . .
C19 C20 O2 C21 -177.8(2) . .
C19 C20 O2 K1 54.2(2) . .
O3 K1 O2 C20 142.55(17) . .
O5 K1 O2 C20 51.4(3) . .
O1 K1 O2 C20 -22.29(15) . .
O4 K1 O2 C20 147.84(15) . .
O6 K1 O2 C20 -29.74(17) . .
C15 K1 O2 C20 -132.26(16) 4_565 .
C16 K1 O2 C20 -124.28(17) 4_565 .
C14 K1 O2 C20 -115.47(17) 4_565 .
C23 K1 O2 C20 152.78(17) . .
C12 K1 O2 C20 59.12(17) . .
O3 K1 O2 C21 14.61(17) . .
O5 K1 O2 C21 -76.6(3) . .
O1 K1 O2 C21 -150.24(19) . .
O4 K1 O2 C21 19.90(19) . .
O6 K1 O2 C21 -157.69(17) . .
C15 K1 O2 C21 99.80(18) 4_565 .
C16 K1 O2 C21 107.77(18) 4_565 .
C14 K1 O2 C21 116.58(18) 4_565 .
C23 K1 O2 C21 24.83(18) . .
C12 K1 O2 C21 -68.83(18) . .
C20 O2 C21 C22 -174.6(2) . .
K1 O2 C21 C22 -46.7(3) . .
O2 C21 C22 O3 67.3(3) . .
C21 C22 O3 C23 175.2(2) . .
C21 C22 O3 K1 -53.7(3) . .
O5 K1 O3 C23 -42.26(19) . .
O1 K1 O3 C23 166.61(17) . .
O4 K1 O3 C23 -23.15(17) . .
O2 K1 O3 C23 151.78(19) . .
O6 K1 O3 C23 -122.7(5) . .
C15 K1 O3 C23 50.29(18) 4_565 .
C16 K1 O3 C23 73.91(18) 4_565 .
C14 K1 O3 C23 38.66(19) 4_565 .
C12 K1 O3 C23 -103.48(18) . .
O5 K1 O3 C22 -173.44(18) . .
O1 K1 O3 C22 35.4(2) . .
O4 K1 O3 C22 -154.3(2) . .
O2 K1 O3 C22 20.59(18) . .
O6 K1 O3 C22 106.1(5) . .
C15 K1 O3 C22 -80.90(19) 4_565 .
C16 K1 O3 C22 -57.27(19) 4_565 .
C14 K1 O3 C22 -92.52(19) 4_565 .
C23 K1 O3 C22 -131.2(3) . .
C12 K1 O3 C22 125.34(19) . .
C22 O3 C23 C24 -172.4(2) . .
K1 O3 C23 C24 55.3(3) . .
C22 O3 C23 K1 132.3(2) . .
O5 K1 C23 O3 142.97(17) . .
O1 K1 C23 O3 -18.2(2) . .
O4 K1 C23 O3 149.1(2) . .
O2 K1 C23 O3 -24.74(17) . .
O6 K1 C23 O3 162.12(16) . .
C15 K1 C23 O3 -127.96(18) 4_565 .
C16 K1 C23 O3 -103.84(18) 4_565 .
C14 K1 C23 O3 -144.93(17) 4_565 .
C12 K1 C23 O3 77.76(18) . .
O3 K1 C23 C24 -128.4(3) . .
O5 K1 C23 C24 14.58(19) . .
O1 K1 C23 C24 -146.60(16) . .
O4 K1 C23 C24 20.67(16) . .
O2 K1 C23 C24 -153.13(18) . .
O6 K1 C23 C24 33.7(3) . .
C15 K1 C23 C24 103.65(18) 4_565 .
C16 K1 C23 C24 127.77(18) 4_565 .
C14 K1 C23 C24 86.68(18) 4_565 .
C12 K1 C23 C24 -50.63(18) . .
O3 C23 C24 O4 -66.0(3) . .
K1 C23 C24 O4 -29.6(2) . .
C23 C24 O4 C25 175.2(2) . .
C23 C24 O4 K1 41.9(3) . .
O3 K1 O4 C25 -142.48(18) . .
O5 K1 O4 C25 18.17(16) . .
O1 K1 O4 C25 -48.9(5) . .
O2 K1 O4 C25 -147.71(17) . .
O6 K1 O4 C25 29.86(19) . .
C15 K1 O4 C25 118.62(18) 4_565 .
C16 K1 O4 C25 133.71(17) 4_565 .
C14 K1 O4 C25 92.61(18) 4_565 .
C23 K1 O4 C25 -154.9(2) . .
C12 K1 O4 C25 -47.10(17) . .
O3 K1 O4 C24 -10.65(17) . .
O5 K1 O4 C24 150.00(19) . .
O1 K1 O4 C24 83.0(4) . .
O2 K1 O4 C24 -15.88(19) . .
O6 K1 O4 C24 161.69(17) . .
C15 K1 O4 C24 -109.55(18) 4_565 .
C16 K1 O4 C24 -94.47(18) 4_565 .
C14 K1 O4 C24 -135.56(18) 4_565 .
C23 K1 O4 C24 -23.11(17) . .
C12 K1 O4 C24 84.73(18) . .
C24 O4 C25 C26 -179.6(2) . .
K1 O4 C25 C26 -47.4(3) . .
O4 C25 C26 O5 60.3(3) . .
C25 C26 O5 C27 174.7(2) . .
C25 C26 O5 K1 -44.2(3) . .
O3 K1 O5 C26 34.22(18) . .
O1 K1 O5 C26 -174.08(16) . .
O4 K1 O5 C26 14.75(16) . .
O2 K1 O5 C26 118.6(3) . .
O6 K1 O5 C26 -153.49(18) . .
C15 K1 O5 C26 -57.88(17) 4_565 .
C16 K1 O5 C26 -66.12(18) 4_565 .
C14 K1 O5 C26 -73.37(17) 4_565 .
C23 K1 O5 C26 19.49(18) . .
C12 K1 O5 C26 110.20(17) . .
O3 K1 O5 C27 173.96(16) . .
O1 K1 O5 C27 -34.34(17) . .
O4 K1 O5 C27 154.49(18) . .
O2 K1 O5 C27 -101.7(3) . .
O6 K1 O5 C27 -13.75(15) . .
C15 K1 O5 C27 81.86(17) 4_565 .
C16 K1 O5 C27 73.62(17) 4_565 .
C14 K1 O5 C27 66.37(17) 4_565 .
C23 K1 O5 C27 159.23(16) . .
C12 K1 O5 C27 -110.06(17) . .
C26 O5 C27 C28 -173.9(2) . .
K1 O5 C27 C28 44.9(2) . .
O5 C27 C28 O6 -65.2(3) . .
C27 C28 O6 C29 179.2(2) . .
C27 C28 O6 K1 51.3(2) . .
O3 K1 O6 C28 64.5(5) . .
O5 K1 O6 C28 -19.79(15) . .
O1 K1 O6 C28 138.77(16) . .
O4 K1 O6 C28 -31.44(16) . .
O2 K1 O6 C28 146.22(15) . .
C15 K1 O6 C28 -108.52(16) 4_565 .
C16 K1 O6 C28 -132.40(15) 4_565 .
C14 K1 O6 C28 -97.74(16) 4_565 .
C23 K1 O6 C28 -41.5(3) . .
C12 K1 O6 C28 45.05(15) . .
O3 K1 O6 C29 -61.6(6) . .
O5 K1 O6 C29 -145.88(16) . .
O1 K1 O6 C29 12.68(15) . .
O4 K1 O6 C29 -157.53(15) . .
O2 K1 O6 C29 20.13(17) . .
C15 K1 O6 C29 125.39(16) 4_565 .
C16 K1 O6 C29 101.51(16) 4_565 .
C14 K1 O6 C29 136.17(16) 4_565 .
C23 K1 O6 C29 -167.6(2) . .
C12 K1 O6 C29 -81.04(16) . .
C28 O6 C29 C30 -170.9(2) . .
K1 O6 C29 C30 -44.6(2) . .
C19 O1 C30 C29 166.0(2) . .
K1 O1 C30 C29 -54.5(2) . .
O6 C29 C30 O1 66.0(3) . .
